data_1563779
loop_
_publ_author_name
'Tang, Xinde'
'Ye, Hongqi'
'Liu, Hui'
'Ma, Chenxia'
'Zhao, Zhi'

_publ_section_title
;
 Photocatalytic splitting of water under visible-light irradiation over
 the NiOx-loaded Sm2InTaO7 with 4f-d10-d0 configuration
;
_journal_issue 1
_journal_name_full 'Journal of Solid State Chemistry'
_journal_page_first 192
_journal_page_last 197
_journal_paper_doi 10.1016/j.jssc.2009.10.023
_journal_volume 183
_journal_year 2010
_chemical_formula_structural 'Sm2 In Ta O7'
_chemical_formula_sum 'In O7 Sm2 Ta'
_space_group_IT_number 227
_space_group_name_Hall '-F 4vw 2vw 3'
_space_group_name_H-M_alt 'F d -3 m :2'
_symmetry_cell_setting cubic
_symmetry_space_group_name_Hall '-F 4vw 2vw 3'
_symmetry_space_group_name_H-M 'F d -3 m :2'
_cell_angle_alpha 90.00000
_cell_angle_beta 90.00000
_cell_angle_gamma 90.00000
_cell_formula_units_Z 8
_cell_length_a 10.5448(2)
_cell_length_b 10.5448(2)
_cell_length_c 10.5448(2)
_cell_volume 1172.51(4)
_computing_structure_refinement FULLPROF
_diffrn_radiation_type X-ray
_pd_meas_2theta_range_inc 0.020000
_pd_meas_2theta_range_max 100.00000
_pd_meas_2theta_range_min 5.02000
_pd_meas_number_of_points 4750
_pd_proc_ls_prof_R_factor 7.4622
_pd_proc_ls_prof_wR_expected 2.8574
_pd_proc_ls_prof_wR_factor 10.1354
_pd_proc_wavelength 1.540560
_cod_data_source_file JSSC-2010-183-192.cif
_cod_data_source_block SIT
_cod_depositor_comments
;
The following automatic conversions were performed:

data item '_symmetry_cell_setting' value 'Cubic' was changed to
'cubic' in accordance with the built-in table derived from the CIF
Core dictionary named 'cif_core.dic' version 2.4.5 last updated on
2014-11-21.

Automatic conversion script
Id: cif_fix_values 8369 2020-08-20 11:38:08Z andrius 
;
_cod_original_cell_volume 1172.50(5)
_cod_original_sg_symbol_H-M 'F D 3 M'
_cod_original_formula_sum 'Sm2 In1 Ta1 O7'
_cod_database_code 1563779

loop_
_symmetry_equiv_pos_as_xyz
x,y,z
x,-y+1/4,-z+1/4
-x+1/4,y,-z+1/4
-x+1/4,-y+1/4,z
y,z,x
-y+1/4,-z+1/4,x
y,-z+1/4,-x+1/4
-y+1/4,z,-x+1/4
z,x,y
-z+1/4,x,-y+1/4
-z+1/4,-x+1/4,y
z,-x+1/4,-y+1/4
y,x,z
-y+1/4,x,-z+1/4
y,-x+1/4,-z+1/4
-y+1/4,-x+1/4,z
z,y,x
-z+1/4,-y+1/4,x
-z+1/4,y,-x+1/4
z,-y+1/4,-x+1/4
x,z,y
x,-z+1/4,-y+1/4
-x+1/4,-z+1/4,y
-x+1/4,z,-y+1/4
-x,-y,-z
-x,y+3/4,z+3/4
x+3/4,-y,z+3/4
x+3/4,y+3/4,-z
-y,-z,-x
y+3/4,z+3/4,-x
-y,z+3/4,x+3/4
y+3/4,-z,x+3/4
-z,-x,-y
z+3/4,-x,y+3/4
z+3/4,x+3/4,-y
-z,x+3/4,y+3/4
-y,-x,-z
y+3/4,-x,z+3/4
-y,x+3/4,z+3/4
y+3/4,x+3/4,-z
-z,-y,-x
z+3/4,y+3/4,-x
z+3/4,-y,x+3/4
-z,y+3/4,x+3/4
-x,-z,-y
-x,z+3/4,y+3/4
x+3/4,z+3/4,-y
x+3/4,-z,y+3/4
x+1/2,y+1/2,z
x+1/2,-y+3/4,-z+1/4
-x+3/4,y+1/2,-z+1/4
-x+3/4,-y+3/4,z
y+1/2,z+1/2,x
-y+3/4,-z+3/4,x
y+1/2,-z+3/4,-x+1/4
-y+3/4,z+1/2,-x+1/4
z+1/2,x+1/2,y
-z+3/4,x+1/2,-y+1/4
-z+3/4,-x+3/4,y
z+1/2,-x+3/4,-y+1/4
y+1/2,x+1/2,z
-y+3/4,x+1/2,-z+1/4
y+1/2,-x+3/4,-z+1/4
-y+3/4,-x+3/4,z
z+1/2,y+1/2,x
-z+3/4,-y+3/4,x
-z+3/4,y+1/2,-x+1/4
z+1/2,-y+3/4,-x+1/4
x+1/2,z+1/2,y
x+1/2,-z+3/4,-y+1/4
-x+3/4,-z+3/4,y
-x+3/4,z+1/2,-y+1/4
-x+1/2,-y+1/2,-z
-x+1/2,y+1/4,z+3/4
x+1/4,-y+1/2,z+3/4
x+1/4,y+1/4,-z
-y+1/2,-z+1/2,-x
y+1/4,z+1/4,-x
-y+1/2,z+1/4,x+3/4
y+1/4,-z+1/2,x+3/4
-z+1/2,-x+1/2,-y
z+1/4,-x+1/2,y+3/4
z+1/4,x+1/4,-y
-z+1/2,x+1/4,y+3/4
-y+1/2,-x+1/2,-z
y+1/4,-x+1/2,z+3/4
-y+1/2,x+1/4,z+3/4
y+1/4,x+1/4,-z
-z+1/2,-y+1/2,-x
z+1/4,y+1/4,-x
z+1/4,-y+1/2,x+3/4
-z+1/2,y+1/4,x+3/4
-x+1/2,-z+1/2,-y
-x+1/2,z+1/4,y+3/4
x+1/4,z+1/4,-y
x+1/4,-z+1/2,y+3/4
x+1/2,y,z+1/2
x+1/2,-y+1/4,-z+3/4
-x+3/4,y,-z+3/4
-x+3/4,-y+1/4,z+1/2
y+1/2,z,x+1/2
-y+3/4,-z+1/4,x+1/2
y+1/2,-z+1/4,-x+3/4
-y+3/4,z,-x+3/4
z+1/2,x,y+1/2
-z+3/4,x,-y+3/4
-z+3/4,-x+1/4,y+1/2
z+1/2,-x+1/4,-y+3/4
y+1/2,x,z+1/2
-y+3/4,x,-z+3/4
y+1/2,-x+1/4,-z+3/4
-y+3/4,-x+1/4,z+1/2
z+1/2,y,x+1/2
-z+3/4,-y+1/4,x+1/2
-z+3/4,y,-x+3/4
z+1/2,-y+1/4,-x+3/4
x+1/2,z,y+1/2
x+1/2,-z+1/4,-y+3/4
-x+3/4,-z+1/4,y+1/2
-x+3/4,z,-y+3/4
-x+1/2,-y,-z+1/2
-x+1/2,y+3/4,z+1/4
x+1/4,-y,z+1/4
x+1/4,y+3/4,-z+1/2
-y+1/2,-z,-x+1/2
y+1/4,z+3/4,-x+1/2
-y+1/2,z+3/4,x+1/4
y+1/4,-z,x+1/4
-z+1/2,-x,-y+1/2
z+1/4,-x,y+1/4
z+1/4,x+3/4,-y+1/2
-z+1/2,x+3/4,y+1/4
-y+1/2,-x,-z+1/2
y+1/4,-x,z+1/4
-y+1/2,x+3/4,z+1/4
y+1/4,x+3/4,-z+1/2
-z+1/2,-y,-x+1/2
z+1/4,y+3/4,-x+1/2
z+1/4,-y,x+1/4
-z+1/2,y+3/4,x+1/4
-x+1/2,-z,-y+1/2
-x+1/2,z+3/4,y+1/4
x+1/4,z+3/4,-y+1/2
x+1/4,-z,y+1/4
x,y+1/2,z+1/2
x,-y+3/4,-z+3/4
-x+1/4,y+1/2,-z+3/4
-x+1/4,-y+3/4,z+1/2
y,z+1/2,x+1/2
-y+1/4,-z+3/4,x+1/2
y,-z+3/4,-x+3/4
-y+1/4,z+1/2,-x+3/4
z,x+1/2,y+1/2
-z+1/4,x+1/2,-y+3/4
-z+1/4,-x+3/4,y+1/2
z,-x+3/4,-y+3/4
y,x+1/2,z+1/2
-y+1/4,x+1/2,-z+3/4
y,-x+3/4,-z+3/4
-y+1/4,-x+3/4,z+1/2
z,y+1/2,x+1/2
-z+1/4,-y+3/4,x+1/2
-z+1/4,y+1/2,-x+3/4
z,-y+3/4,-x+3/4
x,z+1/2,y+1/2
x,-z+3/4,-y+3/4
-x+1/4,-z+3/4,y+1/2
-x+1/4,z+1/2,-y+3/4
-x,-y+1/2,-z+1/2
-x,y+1/4,z+1/4
x+3/4,-y+1/2,z+1/4
x+3/4,y+1/4,-z+1/2
-y,-z+1/2,-x+1/2
y+3/4,z+1/4,-x+1/2
-y,z+1/4,x+1/4
y+3/4,-z+1/2,x+1/4
-z,-x+1/2,-y+1/2
z+3/4,-x+1/2,y+1/4
z+3/4,x+1/4,-y+1/2
-z,x+1/4,y+1/4
-y,-x+1/2,-z+1/2
y+3/4,-x+1/2,z+1/4
-y,x+1/4,z+1/4
y+3/4,x+1/4,-z+1/2
-z,-y+1/2,-x+1/2
z+3/4,y+1/4,-x+1/2
z+3/4,-y+1/2,x+1/4
-z,y+1/4,x+1/4
-x,-z+1/2,-y+1/2
-x,z+1/4,y+1/4
x+3/4,z+1/4,-y+1/2
x+3/4,-z+1/2,y+1/4

loop_
_atom_site_label
_atom_site_fract_x
_atom_site_fract_y
_atom_site_fract_z
_atom_site_U_iso_or_equiv
_atom_site_occupancy
_atom_site_adp_type
_atom_site_type_symbol
Sm 0.50000 0.50000 0.50000 0.0123(5) 1.00000 Uiso SM
In 0.00000 0.00000 0.00000 0.0028(8) 0.50000 Uiso IN
Ta 0.00000 0.00000 0.00000 0.0028(8) 0.50000 Uiso TA
O1 0.3302(3) 0.12500 0.12500 0.010(4) 1.00000 Uiso O
O2 0.37500 0.37500 0.37500 0.007(6) 1.00000 Uiso O
